data_4081341
loop_
_publ_author_name
'Wang, Daoyong'
'Zavalij, Peter Y.'
'Vedernikov, Andrei N.'

_publ_section_title
;
 Aerobic C--H Acetoxylation of 8-Methylquinoline in
 PdII--Pyridinecarboxylic Acid Systems: Some Structure--Reactivity
 Relationships
;
_journal_issue 17
_journal_name_full Organometallics
_journal_page_first 4882
_journal_paper_doi 10.1021/om400618n
_journal_volume 32
_journal_year 2013
_chemical_formula_moiety '2(C22 H22 N2 O4 Pd), C4 H10 O, 4(C2 H4 O2)'
_chemical_formula_sum 'C56 H70 N4 O17 Pd2'
_chemical_formula_weight 1283.96
_chemical_name_common Pd-complex
_chemical_name_systematic
;
Pd-complex
;
_space_group_IT_number 2
_symmetry_cell_setting triclinic
_symmetry_space_group_name_Hall '-P 1'
_symmetry_space_group_name_H-M 'P -1'
_atom_sites_solution_hydrogens geom
_atom_sites_solution_primary direct
_atom_sites_solution_secondary difmap
_audit_creation_method 'SHELXL-97 & ZCIF'
_cell_angle_alpha 111.3499(19)
_cell_angle_beta 92.9602(19)
_cell_angle_gamma 98.317(2)
_cell_formula_units_Z 2
_cell_length_a 13.4534(17)
_cell_length_b 15.2917(19)
_cell_length_c 15.3176(19)
_cell_measurement_reflns_used 16576
_cell_measurement_temperature 100(2)
_cell_measurement_theta_max 28.3
_cell_measurement_theta_min 2.2
_cell_volume 2885.4(6)
_computing_cell_refinement Apex2
_computing_data_collection 'Apex2 (Bruker, 2010)'
_computing_data_reduction Apex2
_computing_molecular_graphics 'XSHEL (Bruker, 2004)'
_computing_publication_material SHELXL-97
_computing_structure_refinement 'SHELXL-97 (Sheldrick, 2008)'
_computing_structure_solution 'SHELXS-97 (Sheldrick, 2008)'
_diffrn_ambient_temperature 100(2)
_diffrn_detector 'CCD area detector'
_diffrn_detector_area_resol_mean 11.198
_diffrn_detector_type 'Bruker Smart Apex II'
_diffrn_measured_fraction_theta_full 0.999
_diffrn_measured_fraction_theta_max 0.999
_diffrn_measurement_details 610,610,610,900
_diffrn_measurement_device_type 'three-circle diffractometer'
_diffrn_measurement_method '\w and \f scans'
_diffrn_measurement_specimen_support 'MiTeGen loop'
_diffrn_orient_matrix_type standard
_diffrn_orient_matrix_UB_11 -0.0547912
_diffrn_orient_matrix_UB_12 0.0038372
_diffrn_orient_matrix_UB_13 -0.0497321
_diffrn_orient_matrix_UB_21 0.0517427
_diffrn_orient_matrix_UB_22 0.0074997
_diffrn_orient_matrix_UB_23 -0.0383244
_diffrn_orient_matrix_UB_31 -0.0060801
_diffrn_orient_matrix_UB_32 -0.0700431
_diffrn_orient_matrix_UB_33 -0.0338377
_diffrn_radiation_monochromator graphite
_diffrn_radiation_source 'fine-focus sealed tube'
_diffrn_radiation_type MoK\a
_diffrn_radiation_wavelength 0.71073
_diffrn_reflns_av_R_equivalents 0.0288
_diffrn_reflns_av_sigmaI/netI 0.0288
_diffrn_reflns_limit_h_max 15
_diffrn_reflns_limit_h_min -15
_diffrn_reflns_limit_k_max 18
_diffrn_reflns_limit_k_min -18
_diffrn_reflns_limit_l_max 18
_diffrn_reflns_limit_l_min -18
_diffrn_reflns_number 30216
_diffrn_reflns_theta_full 25.00
_diffrn_reflns_theta_max 25.00
_diffrn_reflns_theta_min 2.17
_diffrn_source_current 30.00
_diffrn_source_voltage 50.00
_diffrn_standards_decay_% 0
_exptl_absorpt_coefficient_mu 0.696
_exptl_absorpt_correction_T_max 0.895
_exptl_absorpt_correction_T_min 0.771
_exptl_absorpt_correction_type multi-scan
_exptl_absorpt_process_details 'SADABS (Sheldrick, 2008)'
_exptl_crystal_colour colourless
_exptl_crystal_density_diffrn 1.478
_exptl_crystal_density_method 'not measured'
_exptl_crystal_description prism
_exptl_crystal_F_000 1324
_exptl_crystal_id 'Vedern/Wang wdy-1 in HAc Et2O 100K'
_exptl_crystal_size_max 0.33
_exptl_crystal_size_mid 0.255
_exptl_crystal_size_min 0.16
_refine_diff_density_max 1.408
_refine_diff_density_min -0.877
_refine_diff_density_rms 0.100
_refine_ls_extinction_method none
_refine_ls_goodness_of_fit_ref 1.000
_refine_ls_hydrogen_treatment constr
_refine_ls_matrix_type full
_refine_ls_number_parameters 815
_refine_ls_number_reflns 10144
_refine_ls_number_restraints 563
_refine_ls_restrained_S_all 1.239
_refine_ls_R_factor_all 0.0735
_refine_ls_R_factor_gt 0.0599
_refine_ls_shift/su_max 0.001
_refine_ls_shift/su_mean 0.000
_refine_ls_structure_factor_coef Fsqd
_refine_ls_weighting_details 'w=1/[\s^2^(Fo^2^)+(0.01P)^2^+18.P], P=(max(Fo^2^,0)+2Fc^2^)/3'
_refine_ls_weighting_scheme calc
_refine_ls_wR_factor_gt 0.1226
_refine_ls_wR_factor_ref 0.1274
_reflns_number_gt 8301
_reflns_number_total 10144
_reflns_threshold_expression >2sigma(I)
_cod_data_source_file om400618n_si_002.cif
_cod_data_source_block 2004
_cod_depositor_comments
;
The following automatic conversions were performed:

'_symmetry_cell_setting' value 'Triclinic' changed to 'triclinic'
according to /home/saulius/struct/CIF-dictionaries/cif_core.dic
dictionary named 'cif_core.dic' version 2.4.2 from 2011-04-26.

Automatic conversion script
Id: cif_fix_values 1891 2012-01-12 08:04:46Z andrius 
;
_cod_original_sg_symbol_H-M P-1
_cod_database_code 4081341
_diffrn_measurement_frame_width-ccd -0.30
_diffrn_measurement_total_frames-ccd 2730
_diffrn_measurement_frame_time-ccd 25
_diffrn_measurement_total_time-ccd 23.5
_diffrn_detector_distance-ccd 5.000
_diffrn_measurement_frame_size-ccd 512

loop_
_symmetry_equiv_pos_as_xyz
'x, y, z'
'-x, -y, -z'

loop_
_atom_site_label
_atom_site_type_symbol
_atom_site_fract_x
_atom_site_fract_y
_atom_site_fract_z
_atom_site_U_iso_or_equiv
_atom_site_adp_type
_atom_site_occupancy
_atom_site_symmetry_multiplicity
_atom_site_calc_flag
_atom_site_refinement_flags
_atom_site_disorder_assembly
_atom_site_disorder_group
Pd1 Pd 0.41086(4) 0.50046(4) 0.25414(3) 0.04056(16) Uani 1 1 d . . .
N1A N 0.4375(4) 0.5627(4) 0.3985(3) 0.0480(15) Uani 1 1 d D . .
C2A C 0.3546(5) 0.5657(6) 0.4441(4) 0.054(2) Uani 1 1 d D . .
C3A C 0.3609(6) 0.6065(6) 0.5421(4) 0.066(2) Uani 1 1 d D . .
H3A H 0.3014 0.6065 0.5729 0.079 Uiso 1 1 calc R . .
C4A C 0.4532(6) 0.6463(7) 0.5937(5) 0.072(3) Uani 1 1 d D . .
H4A H 0.4581 0.6745 0.6605 0.086 Uiso 1 1 calc R . .
C5A C 0.5384(6) 0.6455(6) 0.5486(4) 0.065(2) Uani 1 1 d D . .
H5A H 0.6029 0.6734 0.5837 0.078 Uiso 1 1 calc R . .
C6A C 0.5295(5) 0.6031(5) 0.4503(4) 0.052(2) Uani 1 1 d D . .
C7A C 0.2553(5) 0.5177(6) 0.3861(5) 0.060(2) Uani 1 1 d D . .
H7A1 H 0.2425 0.5479 0.3404 0.072 Uiso 1 1 calc R . .
H7A2 H 0.2007 0.5263 0.4278 0.072 Uiso 1 1 calc R . .
C8A C 0.2535(5) 0.4127(6) 0.3336(5) 0.063(2) Uani 1 1 d D . .
O9A O 0.1895(4) 0.3556(5) 0.3506(4) 0.086(2) Uani 1 1 d D . .
O10A O 0.3181(3) 0.3848(4) 0.2768(3) 0.0544(14) Uani 1 1 d D . .
C11A C 0.6236(5) 0.5990(5) 0.4013(5) 0.056(2) Uani 1 1 d D . .
H11A H 0.6759 0.5821 0.4372 0.067 Uiso 1 1 calc R . .
H11B H 0.6083 0.5477 0.3378 0.067 Uiso 1 1 calc R . .
C12A C 0.6656(5) 0.6908(6) 0.3911(5) 0.059(2) Uani 1 1 d D . .
O13A O 0.7388(4) 0.6793(4) 0.3345(3) 0.0648(16) Uani 1 1 d D . .
H13A H 0.7595 0.7311 0.3283 0.097 Uiso 1 1 calc R . .
O14A O 0.6380(4) 0.7656(4) 0.4291(4) 0.0683(17) Uani 1 1 d D . .
N15A N 0.3708(4) 0.4446(4) 0.1129(3) 0.0389(13) Uani 1 1 d D . .
C16A C 0.3230(5) 0.3582(5) 0.0627(4) 0.0457(17) Uani 1 1 d D . .
H16A H 0.3138 0.3123 0.0911 0.055 Uiso 1 1 calc R . .
C17A C 0.2849(5) 0.3317(5) -0.0326(4) 0.0528(19) Uani 1 1 d D . .
H17A H 0.2525 0.2680 -0.0684 0.063 Uiso 1 1 calc R . .
C18A C 0.2949(5) 0.3984(5) -0.0731(4) 0.0502(19) Uani 1 1 d D . .
H18A H 0.2675 0.3814 -0.1367 0.060 Uiso 1 1 calc R . .
C19A C 0.3452(4) 0.4914(5) -0.0218(4) 0.0422(16) Uani 1 1 d D . .
C20A C 0.3863(4) 0.5123(4) 0.0724(4) 0.0375(14) Uani 1 1 d D . .
C22A C 0.4412(5) 0.6004(4) 0.1304(4) 0.0395(15) Uani 1 1 d D . .
C23A C 0.4543(5) 0.6716(5) 0.0948(4) 0.0479(17) Uani 1 1 d D . .
H23A H 0.4922 0.7326 0.1325 0.057 Uiso 1 1 calc R . .
C24A C 0.4119(5) 0.6546(5) 0.0031(4) 0.0503(18) Uani 1 1 d D . .
H24A H 0.4209 0.7053 -0.0191 0.060 Uiso 1 1 calc R . .
C25A C 0.3587(5) 0.5689(5) -0.0551(4) 0.0488(18) Uani 1 1 d D . .
C26A C 0.3042(5) 0.5545(7) -0.1505(5) 0.064(2) Uani 1 1 d D . .
H26A H 0.3033 0.4872 -0.1941 0.077 Uiso 1 1 calc R . .
C27A C 0.1954(6) 0.5689(10) -0.1397(7) 0.102(4) Uani 1 1 d D . .
H27A H 0.1945 0.6333 -0.0941 0.153 Uiso 1 1 calc R . .
H27B H 0.1603 0.5218 -0.1173 0.153 Uiso 1 1 calc R . .
H27C H 0.1612 0.5611 -0.2009 0.153 Uiso 1 1 calc R . .
C28A C 0.3566(6) 0.6210(7) -0.1955(5) 0.068(2) Uani 1 1 d D . .
H28A H 0.3233 0.6040 -0.2593 0.102 Uiso 1 1 calc R . .
H28B H 0.4278 0.6143 -0.1986 0.102 Uiso 1 1 calc R . .
H28C H 0.3521 0.6872 -0.1572 0.102 Uiso 1 1 calc R . .
C21A C 0.4860(5) 0.6092(5) 0.2259(4) 0.0446(16) Uani 1 1 d . . .
H21A H 0.4783 0.6710 0.2744 0.054 Uiso 1 1 calc R . .
H21B H 0.5588 0.6057 0.2256 0.054 Uiso 1 1 calc R . .
Pd2 Pd 0.9518(5) 0.0695(4) 0.7907(5) 0.0412(6) Uani 0.387(4) 1 d PU A 1
N1B N 0.8884(11) 0.0941(10) 0.6636(10) 0.038(2) Uani 0.387(4) 1 d PDU A 1
C2B C 0.9632(13) 0.1488(15) 0.6406(11) 0.049(3) Uani 0.387(4) 1 d PDU A 1
C3B C 0.9594(16) 0.1464(15) 0.5484(11) 0.051(3) Uani 0.387(4) 1 d PDU A 1
H3B H 1.0045 0.1913 0.5333 0.061 Uiso 0.387(4) 1 calc PR A 1
C4B C 0.8900(16) 0.0788(14) 0.4802(11) 0.053(3) Uani 0.387(4) 1 d PDU A 1
H4B H 0.8885 0.0752 0.4169 0.064 Uiso 0.387(4) 1 calc PR A 1
C5B C 0.8226(16) 0.0163(14) 0.5027(11) 0.053(3) Uani 0.387(4) 1 d PDU A 1
H5B H 0.7716 -0.0282 0.4562 0.064 Uiso 0.387(4) 1 calc PR A 1
C6B C 0.8302(18) 0.0188(13) 0.5950(11) 0.049(3) Uani 0.387(4) 1 d PDU A 1
C7B C 1.0540(12) 0.2017(11) 0.7108(15) 0.055(2) Uani 0.387(4) 1 d PDU A 1
H7C H 1.0313 0.2325 0.7735 0.066 Uiso 0.387(4) 1 calc PR A 1
H7D H 1.0893 0.2526 0.6924 0.066 Uiso 0.387(4) 1 calc PR A 1
C8B C 1.1276(11) 0.1377(14) 0.7184(16) 0.041(3) Uani 0.387(4) 1 d PDU A 1
O9B O 1.1018(12) 0.0713(10) 0.7481(11) 0.040(2) Uani 0.387(4) 1 d PDU A 1
O10B O 1.2205(11) 0.1604(12) 0.7104(16) 0.042(2) Uani 0.387(4) 1 d PDU A 1
C11B C 0.7584(13) -0.0484(11) 0.6223(15) 0.054(2) Uani 0.387(4) 1 d PDU A 1
H11C H 0.7413 -0.0135 0.6865 0.065 Uiso 0.387(4) 1 calc PR A 1
H11D H 0.6952 -0.0682 0.5787 0.065 Uiso 0.387(4) 1 calc PR A 1
C12B C 0.7950(9) -0.1357(9) 0.6219(8) 0.048(3) Uani 0.387(4) 1 d PDU A 1
O13B O 0.7491(13) -0.1673(11) 0.6829(11) 0.051(2) Uani 0.387(4) 1 d PDU A 1
H13B H 0.7536 -0.2249 0.6695 0.077 Uiso 0.387(4) 1 calc PR A 1
O14B O 0.8568(11) -0.1746(11) 0.5741(10) 0.069(2) Uani 0.387(4) 1 d PDU A 1
N15B N 1.0020(11) 0.0905(18) 0.9239(10) 0.038(2) Uani 0.387(4) 1 d PDU A 1
C16B C 1.0962(12) 0.093(2) 0.9533(12) 0.046(3) Uani 0.387(4) 1 d PDU A 1
H16B H 1.1440 0.0782 0.9089 0.055 Uiso 0.387(4) 1 calc PR A 1
C17B C 1.1273(12) 0.118(2) 1.0502(12) 0.047(3) Uani 0.387(4) 1 d PDU A 1
H17B H 1.1933 0.1130 1.0704 0.056 Uiso 0.387(4) 1 calc PR A 1
C18B C 1.0610(11) 0.1508(18) 1.1147(11) 0.046(3) Uani 0.387(4) 1 d PDU A 1
H18B H 1.0844 0.1757 1.1801 0.055 Uiso 0.387(4) 1 calc PR A 1
C19B C 0.9597(10) 0.148(2) 1.0865(8) 0.041(2) Uani 0.387(4) 1 d PDU A 1
C20B C 0.9313(11) 0.114(2) 0.9872(9) 0.037(2) Uani 0.387(4) 1 d PDU A 1
C22B C 0.8330(11) 0.104(2) 0.9484(10) 0.038(3) Uani 0.387(4) 1 d PDU A 1
C23B C 0.7643(11) 0.1439(15) 1.0086(9) 0.043(3) Uani 0.387(4) 1 d PDU A 1
H23C H 0.7002 0.1488 0.9834 0.052 Uiso 0.387(4) 1 calc PR A 1
C24B C 0.7891(11) 0.1770(13) 1.1071(9) 0.046(2) Uani 0.387(4) 1 d PDU A 1
H24C H 0.7382 0.1969 1.1470 0.056 Uiso 0.387(4) 1 calc PR A 1
C25B C 0.8829(11) 0.1814(12) 1.1469(8) 0.044(2) Uani 0.387(4) 1 d PDU A 1
C26B C 0.9083(12) 0.2158(12) 1.2541(8) 0.052(2) Uani 0.387(4) 1 d PDU A 1
H26C H 0.9777 0.2552 1.2708 0.063 Uiso 0.387(4) 1 calc PR A 1
C27B C 0.9106(17) 0.1318(13) 1.2836(13) 0.068(3) Uani 0.387(4) 1 d PDU A 1
H27D H 0.9418 0.1546 1.3489 0.102 Uiso 0.387(4) 1 calc PR A 1
H27E H 0.9501 0.0880 1.2422 0.102 Uiso 0.387(4) 1 calc PR A 1
H27F H 0.8414 0.0984 1.2786 0.102 Uiso 0.387(4) 1 calc PR A 1
C28B C 0.8353(16) 0.2791(13) 1.3075(12) 0.061(3) Uani 0.387(4) 1 d PDU A 1
H28D H 0.7665 0.2423 1.2924 0.091 Uiso 0.387(4) 1 calc PR A 1
H28E H 0.8374 0.3341 1.2886 0.091 Uiso 0.387(4) 1 calc PR A 1
H28F H 0.8554 0.3015 1.3755 0.091 Uiso 0.387(4) 1 calc PR A 1
C21B C 0.812(2) 0.0603(18) 0.8405(19) 0.052(3) Uani 0.387(4) 1 d PU A 1
H21C H 0.7680 0.0958 0.8175 0.063 Uiso 0.387(4) 1 calc PR A 1
H21D H 0.7780 -0.0071 0.8192 0.063 Uiso 0.387(4) 1 calc PR A 1
Pd2X Pd 0.9344(3) 0.0911(3) 0.7996(3) 0.0412(6) Uani 0.613(4) 1 d P A 2
N1X N 0.8963(7) 0.0600(6) 0.6535(6) 0.038(2) Uani 0.613(4) 1 d PD A 2
C2X C 0.9579(10) 0.1200(9) 0.6242(7) 0.049(3) Uani 0.613(4) 1 d PD A 2
C3X C 0.9462(10) 0.1082(9) 0.5292(7) 0.051(3) Uani 0.613(4) 1 d PD A 2
H3X H 0.9888 0.1490 0.5071 0.061 Uiso 0.613(4) 1 calc PR A 2
C4X C 0.8733(10) 0.0378(9) 0.4684(7) 0.053(3) Uani 0.613(4) 1 d PD A 2
H4X H 0.8640 0.0308 0.4041 0.064 Uiso 0.613(4) 1 calc PR A 2
C5X C 0.8136(10) -0.0228(9) 0.4993(7) 0.053(3) Uani 0.613(4) 1 d PD A 2
H5X H 0.7644 -0.0732 0.4564 0.064 Uiso 0.613(4) 1 calc PR A 2
C6X C 0.8256(11) -0.0098(8) 0.5944(7) 0.049(3) Uani 0.613(4) 1 d PD A 2
C7X C 1.0322(9) 0.2021(8) 0.6945(9) 0.055(2) Uani 0.613(4) 1 d PD A 2
H7E H 0.9967 0.2397 0.7466 0.066 Uiso 0.613(4) 1 calc PR A 2
H7F H 1.0619 0.2446 0.6633 0.066 Uiso 0.613(4) 1 calc PR A 2
C8X C 1.1156(8) 0.1654(8) 0.7339(9) 0.041(3) Uani 0.613(4) 1 d PD A 2
O9X O 1.0941(7) 0.1024(6) 0.7690(6) 0.040(2) Uani 0.613(4) 1 d PD A 2
O10X O 1.2065(7) 0.1906(7) 0.7228(9) 0.042(2) Uani 0.613(4) 1 d PD A 2
C11X C 0.7632(8) -0.0774(8) 0.6290(9) 0.054(2) Uani 0.613(4) 1 d PD A 2
H11E H 0.7382 -0.0405 0.6887 0.065 Uiso 0.613(4) 1 calc PR A 2
H11F H 0.7038 -0.1127 0.5821 0.065 Uiso 0.613(4) 1 calc PR A 2
C12X C 0.8214(7) -0.1461(6) 0.6449(5) 0.048(3) Uani 0.613(4) 1 d PD A 2
O13X O 0.7700(8) -0.2014(7) 0.6836(7) 0.051(2) Uani 0.613(4) 1 d PD A 2
H13X H 0.7886 -0.2547 0.6654 0.077 Uiso 0.613(4) 1 calc PR A 2
O14X O 0.9056(7) -0.1533(7) 0.6265(7) 0.069(2) Uani 0.613(4) 1 d PD A 2
N15X N 0.9814(7) 0.1117(10) 0.9357(6) 0.038(2) Uani 0.613(4) 1 d PD A 2
C16X C 1.0735(8) 0.1131(12) 0.9699(8) 0.046(3) Uani 0.613(4) 1 d PD A 2
H16X H 1.1246 0.1013 0.9287 0.055 Uiso 0.613(4) 1 calc PR A 2
C17X C 1.0984(8) 0.1318(12) 1.0668(8) 0.047(3) Uani 0.613(4) 1 d PD A 2
H17X H 1.1663 0.1367 1.0910 0.056 Uiso 0.613(4) 1 calc PR A 2
C18X C 1.0237(7) 0.1429(11) 1.1252(7) 0.046(3) Uani 0.613(4) 1 d PD A 2
H18X H 1.0395 0.1524 1.1895 0.055 Uiso 0.613(4) 1 calc PR A 2
C19X C 0.9244(7) 0.1404(12) 1.0913(6) 0.041(2) Uani 0.613(4) 1 d PD A 2
C20X C 0.9047(7) 0.1251(14) 0.9938(6) 0.037(2) Uani 0.613(4) 1 d PD A 2
C22X C 0.8097(7) 0.1199(12) 0.9505(7) 0.038(3) Uani 0.613(4) 1 d PD A 2
C23X C 0.7297(8) 0.1198(9) 1.0034(6) 0.043(3) Uani 0.613(4) 1 d PD A 2
H23X H 0.6625 0.1092 0.9744 0.052 Uiso 0.613(4) 1 calc PR A 2
C24X C 0.7464(8) 0.1351(9) 1.0996(6) 0.046(2) Uani 0.613(4) 1 d PD A 2
H24X H 0.6898 0.1382 1.1346 0.056 Uiso 0.613(4) 1 calc PR A 2
C25X C 0.8389(7) 0.1458(8) 1.1450(6) 0.044(2) Uani 0.613(4) 1 d PD A 2
C26X C 0.8567(9) 0.1687(8) 1.2512(6) 0.052(2) Uani 0.613(4) 1 d PD A 2
H26X H 0.9071 0.1307 1.2625 0.063 Uiso 0.613(4) 1 calc PR A 2
C27X C 0.7605(9) 0.1443(10) 1.2912(9) 0.068(3) Uani 0.613(4) 1 d PD A 2
H27G H 0.7766 0.1535 1.3575 0.102 Uiso 0.613(4) 1 calc PR A 2
H27H H 0.7297 0.0776 1.2552 0.102 Uiso 0.613(4) 1 calc PR A 2
H27I H 0.7132 0.1859 1.2868 0.102 Uiso 0.613(4) 1 calc PR A 2
C28X C 0.9004(10) 0.2748(8) 1.3021(8) 0.061(3) Uani 0.613(4) 1 d PD A 2
H28G H 0.8611 0.3125 1.2787 0.091 Uiso 0.613(4) 1 calc PR A 2
H28H H 0.9710 0.2868 1.2902 0.091 Uiso 0.613(4) 1 calc PR A 2
H28I H 0.8973 0.2929 1.3701 0.091 Uiso 0.613(4) 1 calc PR A 2
C21X C 0.8010(13) 0.0967(11) 0.8457(12) 0.052(3) Uani 0.613(4) 1 d P A 2
H21E H 0.7708 0.1461 0.8315 0.063 Uiso 0.613(4) 1 calc PR A 2
H21F H 0.7558 0.0345 0.8127 0.063 Uiso 0.613(4) 1 calc PR A 2
O1C O 0.1465(5) 0.5522(5) 0.1895(5) 0.0857(19) Uani 1 1 d . . .
C11C C 0.1773(9) 0.6448(9) 0.1801(9) 0.105(4) Uani 1 1 d . . .
H11G H 0.2210 0.6374 0.1287 0.126 Uiso 1 1 calc R . .
H11H H 0.1170 0.6691 0.1649 0.126 Uiso 1 1 calc R . .
C12C C 0.2330(9) 0.7120(8) 0.2704(9) 0.102(4) Uani 1 1 d . . .
H12A H 0.1860 0.7282 0.3183 0.154 Uiso 1 1 calc R . .
H12B H 0.2651 0.7701 0.2627 0.154 Uiso 1 1 calc R . .
H12C H 0.2851 0.6824 0.2905 0.154 Uiso 1 1 calc R . .
C21C C 0.0938(7) 0.4804(8) 0.1048(7) 0.087(3) Uani 1 1 d . . .
H21G H 0.1363 0.4724 0.0525 0.104 Uiso 1 1 calc R . .
H21H H 0.0307 0.4998 0.0879 0.104 Uiso 1 1 calc R . .
C22C C 0.0694(7) 0.3899(8) 0.1186(7) 0.086(3) Uani 1 1 d . . .
H22E H 0.1319 0.3718 0.1369 0.129 Uiso 1 1 calc R . .
H22F H 0.0355 0.3400 0.0596 0.129 Uiso 1 1 calc R . .
H22G H 0.0247 0.3973 0.1683 0.129 Uiso 1 1 calc R . .
O1D O 0.3437(9) 0.0878(8) 0.7375(8) 0.103(3) Uani 0.704(8) 1 d PDU B 1
H1D H 0.2994 0.1218 0.7399 0.154 Uiso 0.704(8) 1 calc PR B 1
O2D O 0.3137(8) 0.1119(7) 0.8867(7) 0.089(3) Uani 0.704(8) 1 d PDU B 1
C1D C 0.3566(15) 0.0760(11) 0.8206(13) 0.088(4) Uani 0.704(8) 1 d PDU B 1
C2D C 0.4363(16) 0.0190(15) 0.8185(13) 0.124(5) Uani 0.704(8) 1 d PDU B 1
H2D1 H 0.4818 0.0249 0.7722 0.186 Uiso 0.704(8) 1 calc PR B 1
H2D2 H 0.4055 -0.0480 0.8009 0.186 Uiso 0.704(8) 1 calc PR B 1
H2D3 H 0.4748 0.0423 0.8811 0.186 Uiso 0.704(8) 1 calc PR B 1
O3D O 0.4929(18) 0.090(2) 0.8586(17) 0.103(3) Uani 0.296(8) 1 d PDU B 2
H3D H 0.5182 0.1437 0.8998 0.154 Uiso 0.296(8) 1 calc PR B 2
O4D O 0.3386(18) 0.120(2) 0.8285(19) 0.089(3) Uani 0.296(8) 1 d PDU B 2
C3D C 0.417(2) 0.100(3) 0.804(2) 0.088(4) Uani 0.296(8) 1 d PDU B 2
C4D C 0.450(3) 0.092(3) 0.711(2) 0.124(5) Uani 0.296(8) 1 d PDU B 2
H4D1 H 0.4899 0.0403 0.6903 0.186 Uiso 0.296(8) 1 calc PR B 2
H4D2 H 0.4921 0.1520 0.7169 0.186 Uiso 0.296(8) 1 calc PR B 2
H4D3 H 0.3910 0.0773 0.6652 0.186 Uiso 0.296(8) 1 calc PR B 2
O1E O 0.9415(6) 0.6275(7) 0.5197(6) 0.136(3) Uani 1 1 d U . .
H1E H 0.9136 0.6749 0.5265 0.204 Uiso 1 1 calc R . .
O2E O 0.8348(5) 0.5153(5) 0.4159(4) 0.0837(19) Uani 1 1 d U . .
C1E C 0.9157(6) 0.5655(7) 0.4369(6) 0.068(2) Uani 1 1 d U . .
C2E C 0.9923(7) 0.5651(8) 0.3704(7) 0.089(3) Uani 1 1 d U . .
H2E1 H 1.0215 0.5069 0.3551 0.133 Uiso 1 1 calc R . .
H2E2 H 1.0459 0.6210 0.3997 0.133 Uiso 1 1 calc R . .
H2E3 H 0.9601 0.5671 0.3125 0.133 Uiso 1 1 calc R . .
O1F O 0.3499(8) 0.1192(7) 0.0500(7) 0.149(4) Uani 1 1 d U . .
H1F H 0.3575 0.1210 -0.0035 0.224 Uiso 1 1 calc R . .
O2F O 0.5110(7) 0.1423(7) 0.0597(7) 0.125(3) Uani 1 1 d U . .
C1F C 0.4372(8) 0.1385(8) 0.0983(8) 0.085(3) Uani 1 1 d U . .
C2F C 0.4305(11) 0.1503(11) 0.1950(9) 0.134(5) Uani 1 1 d U . .
H2F1 H 0.4078 0.0881 0.1987 0.201 Uiso 1 1 calc R . .
H2F2 H 0.3819 0.1924 0.2209 0.201 Uiso 1 1 calc R . .
H2F3 H 0.4970 0.1786 0.2314 0.201 Uiso 1 1 calc R . .
C1G C 0.474(2) 1.006(3) 0.489(3) 0.132(5) Uiso 0.54(2) 1 d P . .
C2G C 0.617(3) 1.152(2) 0.536(2) 0.132(5) Uiso 0.55(3) 1 d P . 3
C3G C 0.430(3) 0.849(3) 0.521(3) 0.132(5) Uiso 0.56(3) 1 d P . 3
C4G C 0.448(2) 0.787(2) 0.456(2) 0.132(5) Uiso 0.50(3) 1 d P . 3
C5G C 0.451(2) 0.906(2) 0.425(2) 0.132(5) Uiso 0.47(2) 1 d P . 3
C6G C 0.500(3) 0.886(2) 0.596(3) 0.132(5) Uiso 0.45(3) 1 d P . 3
C7G C 0.447(3) 0.935(3) 0.549(3) 0.132(5) Uiso 0.38(3) 1 d P . 3
C8G C 0.681(3) 1.162(3) 0.464(3) 0.132(5) Uiso 0.36(2) 1 d P . 3

loop_
_atom_site_aniso_label
_atom_site_aniso_U_11
_atom_site_aniso_U_22
_atom_site_aniso_U_33
_atom_site_aniso_U_23
_atom_site_aniso_U_13
_atom_site_aniso_U_12
Pd1 0.0339(3) 0.0643(4) 0.0306(3) 0.0326(2) 0.00318(19) -0.0086(2)
N1A 0.041(3) 0.078(4) 0.034(3) 0.037(3) 0.004(2) -0.009(3)
C2A 0.049(4) 0.083(5) 0.039(4) 0.039(4) 0.007(3) -0.010(4)
C3A 0.064(5) 0.101(7) 0.039(4) 0.043(4) 0.016(4) -0.008(5)
C4A 0.076(6) 0.104(7) 0.032(4) 0.037(4) 0.002(4) -0.025(5)
C5A 0.061(5) 0.097(6) 0.036(4) 0.041(4) -0.005(3) -0.030(4)
C6A 0.045(4) 0.079(5) 0.038(4) 0.040(4) 0.000(3) -0.019(4)
C7A 0.042(4) 0.108(7) 0.045(4) 0.050(5) 0.010(3) -0.002(4)
C8A 0.040(4) 0.115(7) 0.036(4) 0.047(5) -0.005(3) -0.025(4)
O9A 0.067(4) 0.132(5) 0.045(3) 0.043(3) 0.003(3) -0.053(4)
O10A 0.044(3) 0.082(4) 0.041(3) 0.042(3) -0.003(2) -0.022(3)
C11A 0.042(4) 0.089(6) 0.042(4) 0.044(4) -0.004(3) -0.020(4)
C12A 0.056(5) 0.081(6) 0.029(4) 0.028(4) -0.009(3) -0.034(4)
O13A 0.054(3) 0.095(4) 0.043(3) 0.040(3) 0.001(2) -0.032(3)
O14A 0.079(4) 0.078(4) 0.035(3) 0.026(3) 0.003(3) -0.035(3)
N15A 0.031(3) 0.060(4) 0.033(3) 0.029(3) 0.008(2) 0.000(3)
C16A 0.036(4) 0.060(4) 0.044(4) 0.028(3) 0.010(3) -0.005(3)
C17A 0.045(4) 0.067(5) 0.037(4) 0.016(3) 0.011(3) -0.011(4)
C18A 0.038(4) 0.082(5) 0.028(3) 0.024(4) 0.011(3) -0.004(4)
C19A 0.031(3) 0.076(5) 0.026(3) 0.027(3) 0.012(3) 0.004(3)
C20A 0.035(3) 0.055(4) 0.031(3) 0.026(3) 0.012(3) 0.005(3)
C22A 0.038(3) 0.058(4) 0.028(3) 0.024(3) 0.011(3) 0.003(3)
C23A 0.057(4) 0.059(4) 0.039(4) 0.031(3) 0.018(3) 0.006(3)
C24A 0.057(4) 0.072(5) 0.041(4) 0.040(4) 0.020(3) 0.017(4)
C25A 0.040(4) 0.089(6) 0.034(3) 0.040(4) 0.017(3) 0.014(4)
C26A 0.053(5) 0.122(7) 0.037(4) 0.054(5) 0.010(3) 0.011(5)
C27A 0.050(5) 0.228(14) 0.074(6) 0.111(8) 0.011(4) 0.021(7)
C28A 0.066(5) 0.121(8) 0.046(4) 0.059(5) 0.025(4) 0.028(5)
C21A 0.048(4) 0.057(4) 0.032(3) 0.026(3) 0.006(3) -0.009(3)
Pd2 0.0402(13) 0.0534(16) 0.0292(8) 0.0200(10) 0.0089(7) -0.0084(8)
N1B 0.047(3) 0.035(5) 0.032(3) 0.014(4) 0.013(3) 0.001(4)
C2B 0.052(4) 0.054(6) 0.041(4) 0.022(4) 0.010(3) -0.006(4)
C3B 0.059(4) 0.055(6) 0.042(4) 0.026(4) 0.015(3) -0.003(4)
C4B 0.065(5) 0.056(6) 0.040(4) 0.023(4) 0.008(3) 0.000(5)
C5B 0.061(4) 0.054(6) 0.042(4) 0.017(4) 0.005(3) 0.000(5)
C6B 0.052(4) 0.052(6) 0.038(3) 0.016(4) 0.006(3) -0.009(4)
C7B 0.048(5) 0.069(4) 0.058(5) 0.044(4) 0.000(4) -0.008(3)
C8B 0.046(4) 0.041(6) 0.035(5) 0.015(5) 0.012(3) -0.003(3)
O9B 0.049(3) 0.032(5) 0.033(4) 0.008(4) 0.013(3) -0.008(3)
O10B 0.044(3) 0.044(6) 0.039(4) 0.019(4) 0.010(3) -0.007(3)
C11B 0.057(4) 0.050(5) 0.045(4) 0.015(4) 0.011(3) -0.016(4)
C12B 0.048(5) 0.069(4) 0.028(4) 0.027(4) 0.003(4) -0.007(4)
O13B 0.057(4) 0.052(5) 0.043(3) 0.023(3) 0.014(3) -0.015(4)
O14B 0.060(4) 0.091(4) 0.064(4) 0.043(4) 0.019(3) -0.008(4)
N15B 0.039(4) 0.038(6) 0.035(3) 0.014(3) 0.006(3) 0.000(3)
C16B 0.045(4) 0.048(6) 0.046(4) 0.022(4) 0.012(4) 0.002(4)
C17B 0.043(5) 0.049(5) 0.047(4) 0.017(4) 0.000(4) 0.006(4)
C18B 0.046(5) 0.050(4) 0.039(4) 0.017(3) 0.004(4) 0.002(5)
C19B 0.043(5) 0.043(4) 0.035(3) 0.015(3) 0.001(3) 0.003(5)
C20B 0.041(4) 0.037(5) 0.033(3) 0.013(3) 0.007(3) 0.002(4)
C22B 0.044(4) 0.042(5) 0.033(3) 0.017(3) 0.006(3) 0.008(4)
C23B 0.044(5) 0.051(6) 0.033(3) 0.019(3) 0.008(3) -0.002(4)
C24B 0.052(5) 0.052(5) 0.038(3) 0.021(4) 0.012(4) 0.004(4)
C25B 0.052(5) 0.045(5) 0.036(3) 0.018(3) 0.009(3) 0.002(4)
C26B 0.060(5) 0.059(5) 0.040(4) 0.022(4) 0.008(4) 0.008(4)
C27B 0.081(6) 0.076(5) 0.056(5) 0.037(4) 0.012(4) 0.011(4)
C28B 0.067(6) 0.073(5) 0.042(4) 0.021(4) 0.004(5) 0.012(5)
C21B 0.052(5) 0.066(7) 0.037(4) 0.020(5) 0.010(3) 0.002(5)
Pd2X 0.0402(13) 0.0534(16) 0.0292(8) 0.0200(10) 0.0089(7) -0.0084(8)
N1X 0.047(3) 0.035(5) 0.032(3) 0.014(4) 0.013(3) 0.001(4)
C2X 0.052(4) 0.054(6) 0.041(4) 0.022(4) 0.010(3) -0.006(4)
C3X 0.059(4) 0.055(6) 0.042(4) 0.026(4) 0.015(3) -0.003(4)
C4X 0.065(5) 0.056(6) 0.040(4) 0.023(4) 0.008(3) 0.000(5)
C5X 0.061(4) 0.054(6) 0.042(4) 0.017(4) 0.005(3) 0.000(5)
C6X 0.052(4) 0.052(6) 0.038(3) 0.016(4) 0.006(3) -0.009(4)
C7X 0.048(5) 0.069(4) 0.058(5) 0.044(4) 0.000(4) -0.008(3)
C8X 0.046(4) 0.041(6) 0.035(5) 0.015(5) 0.012(3) -0.003(3)
O9X 0.049(3) 0.032(5) 0.033(4) 0.008(4) 0.013(3) -0.008(3)
O10X 0.044(3) 0.044(6) 0.039(4) 0.019(4) 0.010(3) -0.007(3)
C11X 0.057(4) 0.050(5) 0.045(4) 0.015(4) 0.011(3) -0.016(4)
C12X 0.048(5) 0.069(4) 0.028(4) 0.027(4) 0.003(4) -0.007(4)
O13X 0.057(4) 0.052(5) 0.043(3) 0.023(3) 0.014(3) -0.015(4)
O14X 0.060(4) 0.091(4) 0.064(4) 0.043(4) 0.019(3) -0.008(4)
N15X 0.039(4) 0.038(6) 0.035(3) 0.014(3) 0.006(3) 0.000(3)
C16X 0.045(4) 0.048(6) 0.046(4) 0.022(4) 0.012(4) 0.002(4)
C17X 0.043(5) 0.049(5) 0.047(4) 0.017(4) 0.000(4) 0.006(4)
C18X 0.046(5) 0.050(4) 0.039(4) 0.017(3) 0.004(4) 0.002(5)
C19X 0.043(5) 0.043(4) 0.035(3) 0.015(3) 0.001(3) 0.003(5)
C20X 0.041(4) 0.037(5) 0.033(3) 0.013(3) 0.007(3) 0.002(4)
C22X 0.044(4) 0.042(5) 0.033(3) 0.017(3) 0.006(3) 0.008(4)
C23X 0.044(5) 0.051(6) 0.033(3) 0.019(3) 0.008(3) -0.002(4)
C24X 0.052(5) 0.052(5) 0.038(3) 0.021(4) 0.012(4) 0.004(4)
C25X 0.052(5) 0.045(5) 0.036(3) 0.018(3) 0.009(3) 0.002(4)
C26X 0.060(5) 0.059(5) 0.040(4) 0.022(4) 0.008(4) 0.008(4)
C27X 0.081(6) 0.076(5) 0.056(5) 0.037(4) 0.012(4) 0.011(4)
C28X 0.067(6) 0.073(5) 0.042(4) 0.021(4) 0.004(5) 0.012(5)
C21X 0.052(5) 0.066(7) 0.037(4) 0.020(5) 0.010(3) 0.002(5)
O1C 0.086(5) 0.109(5) 0.073(4) 0.047(4) 0.017(4) 0.012(4)
C11C 0.107(9) 0.112(9) 0.133(11) 0.076(9) 0.055(8) 0.042(8)
C12C 0.112(9) 0.074(7) 0.109(9) 0.022(7) 0.007(7) 0.014(6)
C21C 0.064(6) 0.131(9) 0.061(6) 0.035(6) 0.015(5) 0.004(6)
C22C 0.067(6) 0.110(8) 0.087(7) 0.044(6) 0.027(5) 0.005(6)
O1D 0.117(6) 0.105(6) 0.091(5) 0.040(5) 0.003(5) 0.030(5)
O2D 0.100(5) 0.089(5) 0.077(5) 0.033(4) 0.002(4) 0.012(4)
C1D 0.098(7) 0.076(7) 0.094(6) 0.032(6) 0.007(5) 0.027(6)
C2D 0.137(8) 0.134(9) 0.107(7) 0.041(6) 0.009(6) 0.053(7)
O3D 0.117(6) 0.105(6) 0.091(5) 0.040(5) 0.003(5) 0.030(5)
O4D 0.100(5) 0.089(5) 0.077(5) 0.033(4) 0.002(4) 0.012(4)
C3D 0.098(7) 0.076(7) 0.094(6) 0.032(6) 0.007(5) 0.027(6)
C4D 0.137(8) 0.134(9) 0.107(7) 0.041(6) 0.009(6) 0.053(7)
O1E 0.093(5) 0.171(7) 0.101(5) 0.023(5) 0.036(4) -0.045(5)
O2E 0.061(3) 0.137(5) 0.063(4) 0.054(4) 0.017(3) -0.002(3)
C1E 0.050(4) 0.106(6) 0.058(4) 0.045(4) 0.014(4) 0.006(4)
C2E 0.065(5) 0.119(7) 0.095(6) 0.052(6) 0.038(5) 0.015(5)
O1F 0.138(6) 0.147(7) 0.135(7) 0.029(6) -0.043(5) 0.026(6)
O2F 0.127(6) 0.138(6) 0.154(7) 0.097(6) 0.059(5) 0.038(5)
C1F 0.073(5) 0.093(7) 0.096(6) 0.043(6) 0.008(5) 0.021(5)
C2F 0.125(9) 0.165(10) 0.094(6) 0.038(7) 0.022(6) -0.001(8)

loop_
_atom_type_symbol
_atom_type_description
_atom_type_scat_dispersion_real
_atom_type_scat_dispersion_imag
_atom_type_scat_source
C C 0.0033 0.0016 'International Tables Vol C Tables 4.2.6.8 and 6.1.1.4'
H H 0.0000 0.0000 'International Tables Vol C Tables 4.2.6.8 and 6.1.1.4'
N N 0.0061 0.0033 'International Tables Vol C Tables 4.2.6.8 and 6.1.1.4'
O O 0.0106 0.0060 'International Tables Vol C Tables 4.2.6.8 and 6.1.1.4'
Pd Pd -0.9988 1.0072 'International Tables Vol C Tables 4.2.6.8 and 6.1.1.4'

loop_
_geom_angle_atom_site_label_1
_geom_angle_atom_site_label_2
_geom_angle_atom_site_label_3
_geom_angle
C21A Pd1 N15A 82.9(2)
C21A Pd1 N1A 97.4(2)
N15A Pd1 N1A 173.9(2)
C21A Pd1 O10A 174.7(2)
N15A Pd1 O10A 93.63(18)
N1A Pd1 O10A 85.60(19)
C2A N1A C6A 118.5(5)
C2A N1A Pd1 115.2(4)
C6A N1A Pd1 126.2(4)
N1A C2A C3A 121.6(6)
N1A C2A C7A 117.4(5)
C3A C2A C7A 120.8(6)
C4A C3A C2A 119.6(6)
C4A C3A H3A 120.2
C2A C3A H3A 120.2
C3A C4A C5A 119.7(6)
C3A C4A H4A 120.2
C5A C4A H4A 120.2
C4A C5A C6A 119.2(6)
C4A C5A H5A 120.4
C6A C5A H5A 120.4
N1A C6A C5A 121.3(6)
N1A C6A C11A 119.6(5)
C5A C6A C11A 119.1(6)
C2A C7A C8A 111.4(6)
C2A C7A H7A1 109.3
C8A C7A H7A1 109.3
C2A C7A H7A2 109.3
C8A C7A H7A2 109.3
H7A1 C7A H7A2 108.0
O9A C8A O10A 121.9(8)
O9A C8A C7A 117.8(7)
O10A C8A C7A 120.3(6)
C8A O10A Pd1 112.9(5)
C12A C11A C6A 113.6(6)
C12A C11A H11A 108.8
C6A C11A H11A 108.8
C12A C11A H11B 108.8
C6A C11A H11B 108.8
H11A C11A H11B 107.7
O14A C12A O13A 123.7(7)
O14A C12A C11A 125.0(6)
O13A C12A C11A 111.3(7)
C12A O13A H13A 109.5
C16A N15A C20A 120.1(5)
C16A N15A Pd1 126.7(4)
C20A N15A Pd1 112.7(4)
N15A C16A C17A 121.6(6)
N15A C16A H16A 119.2
C17A C16A H16A 119.2
C18A C17A C16A 119.5(6)
C18A C17A H17A 120.3
C16A C17A H17A 120.3
C17A C18A C19A 120.5(6)
C17A C18A H18A 119.7
C19A C18A H18A 119.7
C18A C19A C20A 117.2(5)
C18A C19A C25A 126.1(5)
C20A C19A C25A 116.7(5)
N15A C20A C22A 115.6(5)
N15A C20A C19A 120.9(5)
C22A C20A C19A 123.5(5)
C23A C22A C20A 117.8(5)
C23A C22A C21A 125.1(6)
C20A C22A C21A 117.1(5)
C22A C23A C24A 120.4(6)
C22A C23A H23A 119.8
C24A C23A H23A 119.8
C25A C24A C23A 122.9(6)
C25A C24A H24A 118.5
C23A C24A H24A 118.5
C24A C25A C19A 118.7(5)
C24A C25A C26A 122.0(6)
C19A C25A C26A 119.0(6)
C27A C26A C25A 109.8(6)
C27A C26A C28A 109.8(7)
C25A C26A C28A 112.8(6)
C27A C26A H26A 108.1
C25A C26A H26A 108.1
C28A C26A H26A 108.1
C26A C27A H27A 109.5
C26A C27A H27B 109.5
H27A C27A H27B 109.5
C26A C27A H27C 109.5
H27A C27A H27C 109.5
H27B C27A H27C 109.5
C26A C28A H28A 109.5
C26A C28A H28B 109.5
H28A C28A H28B 109.5
C26A C28A H28C 109.5
H28A C28A H28C 109.5
H28B C28A H28C 109.5
C22A C21A Pd1 107.1(4)
C22A C21A H21A 110.3
Pd1 C21A H21A 110.3
C22A C21A H21B 110.3
Pd1 C21A H21B 110.3
H21A C21A H21B 108.5
N15B Pd2 C21B 82.7(9)
N15B Pd2 O9B 92.5(6)
C21B Pd2 O9B 174.0(9)
N15B Pd2 N1B 161.8(8)
C21B Pd2 N1B 92.6(9)
O9B Pd2 N1B 93.1(6)
C6B N1B C2B 119.7(11)
C6B N1B Pd2 117.0(11)
C2B N1B Pd2 107.4(9)
N1B C2B C3B 119.2(10)
N1B C2B C7B 119.5(11)
C3B C2B C7B 120.9(12)
C4B C3B C2B 119.3(11)
C4B C3B H3B 120.4
C2B C3B H3B 120.4
C3B C4B C5B 120.3(11)
C3B C4B H4B 119.8
C5B C4B H4B 119.8
C4B C5B C6B 119.0(11)
C4B C5B H5B 120.5
C6B C5B H5B 120.5
N1B C6B C5B 119.2(10)
N1B C6B C11B 118.8(11)
C5B C6B C11B 120.7(11)
C2B C7B C8B 112.9(12)
C2B C7B H7C 109.0
C8B C7B H7C 109.0
C2B C7B H7D 109.0
C8B C7B H7D 109.0
H7C C7B H7D 107.8
O9B C8B O10B 118.8(12)
O9B C8B C7B 120.6(12)
O10B C8B C7B 119.5(12)
C8B O9B Pd2 112.3(10)
C12B C11B C6B 115.9(12)
C12B C11B H11C 108.3
C6B C11B H11C 108.3
C12B C11B H11D 108.3
C6B C11B H11D 108.3
H11C C11B H11D 107.4
O14B C12B O13B 123.5(13)
O14B C12B C11B 126.6(12)
O13B C12B C11B 109.9(11)
C12B O13B H13B 109.5
C16B N15B C20B 120.8(11)
C16B N15B Pd2 124.4(10)
C20B N15B Pd2 114.3(9)
N15B C16B C17B 120.7(12)
N15B C16B H16B 119.7
C17B C16B H16B 119.7
C18B C17B C16B 119.2(12)
C18B C17B H17B 120.4
C16B C17B H17B 120.4
C17B C18B C19B 121.5(11)
C17B C18B H18B 119.2
C19B C18B H18B 119.2
C18B C19B C20B 116.0(10)
C18B C19B C25B 127.0(10)
C20B C19B C25B 116.8(9)
N15B C20B C22B 116.1(10)
N15B C20B C19B 121.2(10)
C22B C20B C19B 122.7(10)
C23B C22B C20B 117.8(11)
C23B C22B C21B 124.8(15)
C20B C22B C21B 117.0(14)
C22B C23B C24B 120.2(12)
C22B C23B H23C 119.9
C24B C23B H23C 119.9
C25B C24B C23B 122.3(11)
C25B C24B H24C 118.9
C23B C24B H24C 118.9
C24B C25B C19B 119.1(9)
C24B C25B C26B 121.7(10)
C19B C25B C26B 119.1(10)
C27B C26B C25B 110.3(12)
C27B C26B C28B 111.4(12)
C25B C26B C28B 112.0(10)
C27B C26B H26C 107.7
C25B C26B H26C 107.7
C28B C26B H26C 107.7
C26B C27B H27D 109.5
C26B C27B H27E 109.5
H27D C27B H27E 109.5
C26B C27B H27F 109.5
H27D C27B H27F 109.5
H27E C27B H27F 109.5
C26B C28B H28D 109.5
C26B C28B H28E 109.5
H28D C28B H28E 109.5
C26B C28B H28F 109.5
H28D C28B H28F 109.5
H28E C28B H28F 109.5
C22B C21B Pd2 105.9(16)
C22B C21B H21C 110.6
Pd2 C21B H21C 110.6
C22B C21B H21D 110.6
Pd2 C21B H21D 110.6
H21C C21B H21D 108.7
C21X Pd2X N15X 83.4(5)
C21X Pd2X N1X 101.2(6)
N15X Pd2X N1X 174.1(4)
C21X Pd2X O9X 171.2(6)
N15X Pd2X O9X 89.6(4)
N1X Pd2X O9X 86.1(3)
C6X N1X C2X 122.1(7)
C6X N1X Pd2X 127.2(6)
C2X N1X Pd2X 110.6(6)
N1X C2X C3X 118.8(8)
N1X C2X C7X 120.4(8)
C3X C2X C7X 120.7(8)
C4X C3X C2X 119.6(8)
C4X C3X H3X 120.2
C2X C3X H3X 120.2
C3X C4X C5X 120.4(9)
C3X C4X H4X 119.8
C5X C4X H4X 119.8
C4X C5X C6X 119.3(9)
C4X C5X H5X 120.3
C6X C5X H5X 120.3
N1X C6X C5X 119.7(8)
N1X C6X C11X 120.1(8)
C5X C6X C11X 120.1(8)
C2X C7X C8X 110.3(9)
C2X C7X H7E 109.6
C8X C7X H7E 109.6
C2X C7X H7F 109.6
C8X C7X H7F 109.6
H7E C7X H7F 108.1
O10X C8X O9X 119.9(9)
O10X C8X C7X 119.3(9)
O9X C8X C7X 120.4(8)
C8X O9X Pd2X 110.7(7)
C12X C11X C6X 112.1(9)
C12X C11X H11E 109.2
C6X C11X H11E 109.2
C12X C11X H11F 109.2
C6X C11X H11F 109.2
H11E C11X H11F 107.9
O14X C12X O13X 121.7(10)
O14X C12X C11X 125.3(9)
O13X C12X C11X 113.0(8)
C12X O13X H13X 109.5
C16X N15X C20X 120.2(8)
C16X N15X Pd2X 126.5(7)
C20X N15X Pd2X 113.3(6)
N15X C16X C17X 121.6(9)
N15X C16X H16X 119.2
C17X C16X H16X 119.2
C18X C17X C16X 119.4(9)
C18X C17X H17X 120.3
C16X C17X H17X 120.3
C17X C18X C19X 120.7(8)
C17X C18X H18X 119.6
C19X C18X H18X 119.6
C18X C19X C20X 117.3(7)
C18X C19X C25X 125.4(8)
C20X C19X C25X 117.2(7)
N15X C20X C22X 115.8(7)
N15X C20X C19X 120.7(7)
C22X C20X C19X 123.5(8)
C23X C22X C20X 116.9(9)
C23X C22X C21X 125.5(10)
C20X C22X C21X 116.6(10)
C22X C23X C24X 120.7(9)
C22X C23X H23X 119.6
C24X C23X H23X 119.6
C25X C24X C23X 123.4(9)
C25X C24X H24X 118.3
C23X C24X H24X 118.3
C24X C25X C19X 118.0(7)
C24X C25X C26X 122.7(8)
C19X C25X C26X 119.2(8)
C27X C26X C28X 109.5(9)
C27X C26X C25X 112.2(9)
C28X C26X C25X 109.2(8)
C27X C26X H26X 108.6
C28X C26X H26X 108.6
C25X C26X H26X 108.6
C26X C27X H27G 109.5
C26X C27X H27H 109.5
H27G C27X H27H 109.5
C26X C27X H27I 109.5
H27G C27X H27I 109.5
H27H C27X H27I 109.5
C26X C28X H28G 109.5
C26X C28X H28H 109.5
H28G C28X H28H 109.5
C26X C28X H28I 109.5
H28G C28X H28I 109.5
H28H C28X H28I 109.5
C22X C21X Pd2X 110.7(10)
C22X C21X H21E 109.5
Pd2X C21X H21E 109.5
C22X C21X H21F 109.5
Pd2X C21X H21F 109.5
H21E C21X H21F 108.1
C21C O1C C11C 112.8(8)
C12C C11C O1C 107.9(10)
C12C C11C H11G 110.1
O1C C11C H11G 110.1
C12C C11C H11H 110.1
O1C C11C H11H 110.1
H11G C11C H11H 108.4
C11C C12C H12A 109.5
C11C C12C H12B 109.5
H12A C12C H12B 109.5
C11C C12C H12C 109.5
H12A C12C H12C 109.5
H12B C12C H12C 109.5
O1C C21C C22C 109.5(8)
O1C C21C H21G 109.8
C22C C21C H21G 109.8
O1C C21C H21H 109.8
C22C C21C H21H 109.8
H21G C21C H21H 108.2
C21C C22C H22E 109.5
C21C C22C H22F 109.5
H22E C22C H22F 109.5
C21C C22C H22G 109.5
H22E C22C H22G 109.5
H22F C22C H22G 109.5
C1D O1D H1D 109.5
O2D C1D O1D 124.1(16)
O2D C1D C2D 125.6(17)
O1D C1D C2D 110.1(16)
C1D C2D H2D1 109.5
C1D C2D H2D2 109.5
H2D1 C2D H2D2 109.5
C1D C2D H2D3 109.5
H2D1 C2D H2D3 109.5
H2D2 C2D H2D3 109.5
C3D O3D H3D 109.5
O4D C3D O3D 125(2)
O4D C3D C4D 125(2)
O3D C3D C4D 110(2)
C3D C4D H4D1 109.5
C3D C4D H4D2 109.5
H4D1 C4D H4D2 109.5
C3D C4D H4D3 109.5
H4D1 C4D H4D3 109.5
H4D2 C4D H4D3 109.5
C1E O1E H1E 109.5
O2E C1E O1E 121.2(8)
O2E C1E C2E 124.5(9)
O1E C1E C2E 114.3(8)
C1E C2E H2E1 109.5
C1E C2E H2E2 109.5
H2E1 C2E H2E2 109.5
C1E C2E H2E3 109.5
H2E1 C2E H2E3 109.5
H2E2 C2E H2E3 109.5
C1F O1F H1F 109.5
O2F C1F O1F 118.8(12)
O2F C1F C2F 128.2(12)
O1F C1F C2F 113.0(12)
C1F C2F H2F1 109.5
C1F C2F H2F2 109.5
H2F1 C2F H2F2 109.5
C1F C2F H2F3 109.5
H2F1 C2F H2F3 109.5
H2F2 C2F H2F3 109.5

loop_
_geom_bond_atom_site_label_1
_geom_bond_atom_site_label_2
_geom_bond_distance
_geom_bond_site_symmetry_2
Pd1 C21A 2.014(6) .
Pd1 N15A 2.025(5) .
Pd1 N1A 2.052(5) .
Pd1 O10A 2.159(4) .
N1A C2A 1.344(7) .
N1A C6A 1.365(7) .
C2A C3A 1.393(8) .
C2A C7A 1.493(8) .
C3A C4A 1.365(9) .
C3A H3A 0.9500 .
C4A C5A 1.368(9) .
C4A H4A 0.9500 .
C5A C6A 1.396(8) .
C5A H5A 0.9500 .
C6A C11A 1.502(8) .
C7A C8A 1.508(10) .
C7A H7A1 0.9900 .
C7A H7A2 0.9900 .
C8A O9A 1.241(7) .
C8A O10A 1.269(8) .
C11A C12A 1.501(9) .
C11A H11A 0.9900 .
C11A H11B 0.9900 .
C12A O14A 1.203(8) .
C12A O13A 1.334(8) .
O13A H13A 0.8400 .
N15A C16A 1.310(7) .
N15A C20A 1.384(7) .
C16A C17A 1.411(8) .
C16A H16A 0.9500 .
C17A C18A 1.370(9) .
C17A H17A 0.9500 .
C18A C19A 1.396(8) .
C18A H18A 0.9500 .
C19A C20A 1.422(7) .
C19A C25A 1.445(8) .
C20A C22A 1.387(8) .
C22A C23A 1.379(8) .
C22A C21A 1.505(8) .
C23A C24A 1.404(8) .
C23A H23A 0.9500 .
C24A C25A 1.355(9) .
C24A H24A 0.9500 .
C25A C26A 1.527(8) .
C26A C27A 1.520(10) .
C26A C28A 1.536(9) .
C26A H26A 1.0000 .
C27A H27A 0.9800 .
C27A H27B 0.9800 .
C27A H27C 0.9800 .
C28A H28A 0.9800 .
C28A H28B 0.9800 .
C28A H28C 0.9800 .
C21A H21A 0.9900 .
C21A H21B 0.9900 .
Pd2 N15B 2.010(16) .
Pd2 C21B 2.07(3) .
Pd2 O9B 2.152(17) .
Pd2 N1B 2.261(16) .
N1B C6B 1.348(10) .
N1B C2B 1.358(10) .
C2B C3B 1.398(11) .
C2B C7B 1.499(11) .
C3B C4B 1.365(12) .
C3B H3B 0.9500 .
C4B C5B 1.370(12) .
C4B H4B 0.9500 .
C5B C6B 1.398(11) .
C5B H5B 0.9500 .
C6B C11B 1.494(11) .
C7B C8B 1.518(12) .
C7B H7C 0.9900 .
C7B H7D 0.9900 .
C8B O9B 1.269(10) .
C8B O10B 1.272(10) .
C11B C12B 1.487(12) .
C11B H11C 0.9900 .
C11B H11D 0.9900 .
C12B O14B 1.212(11) .
C12B O13B 1.339(10) .
O13B H13B 0.8400 .
N15B C16B 1.312(11) .
N15B C20B 1.384(10) .
C16B C17B 1.415(11) .
C16B H16B 0.9500 .
C17B C18B 1.371(12) .
C17B H17B 0.9500 .
C18B C19B 1.398(11) .
C18B H18B 0.9500 .
C19B C20B 1.428(10) .
C19B C25B 1.446(11) .
C20B C22B 1.386(11) .
C22B C23B 1.383(11) .
C22B C21B 1.53(3) .
C23B C24B 1.410(11) .
C23B H23C 0.9500 .
C24B C25B 1.355(12) .
C24B H24C 0.9500 .
C25B C26B 1.532(11) .
C26B C27B 1.513(13) .
C26B C28B 1.534(12) .
C26B H26C 1.0000 .
C27B H27D 0.9800 .
C27B H27E 0.9800 .
C27B H27F 0.9800 .
C28B H28D 0.9800 .
C28B H28E 0.9800 .
C28B H28F 0.9800 .
C21B H21C 0.9900 .
C21B H21D 0.9900 .
Pd2X C21X 1.965(18) .
Pd2X N15X 2.044(10) .
Pd2X N1X 2.129(10) .
Pd2X O9X 2.218(10) .
N1X C6X 1.333(9) .
N1X C2X 1.359(9) .
C2X C3X 1.398(10) .
C2X C7X 1.509(10) .
C3X C4X 1.363(11) .
C3X H3X 0.9500 .
C4X C5X 1.369(11) .
C4X H4X 0.9500 .
C5X C6X 1.393(10) .
C5X H5X 0.9500 .
C6X C11X 1.499(10) .
C7X C8X 1.517(11) .
C7X H7E 0.9900 .
C7X H7F 0.9900 .
C8X O10X 1.267(9) .
C8X O9X 1.271(9) .
C11X C12X 1.476(11) .
C11X H11E 0.9900 .
C11X H11F 0.9900 .
C12X O14X 1.193(10) .
C12X O13X 1.335(9) .
O13X H13X 0.8400 .
N15X C16X 1.314(9) .
N15X C20X 1.386(9) .
C16X C17X 1.417(10) .
C16X H16X 0.9500 .
C17X C18X 1.367(11) .
C17X H17X 0.9500 .
C18X C19X 1.398(10) .
C18X H18X 0.9500 .
C19X C20X 1.428(9) .
C19X C25X 1.444(10) .
C20X C22X 1.388(9) .
C22X C23X 1.381(10) .
C22X C21X 1.507(19) .
C23X C24X 1.407(10) .
C23X H23X 0.9500 .
C24X C25X 1.351(11) .
C24X H24X 0.9500 .
C25X C26X 1.533(10) .
C26X C27X 1.516(12) .
C26X C28X 1.530(11) .
C26X H26X 1.0000 .
C27X H27G 0.9800 .
C27X H27H 0.9800 .
C27X H27I 0.9800 .
C28X H28G 0.9800 .
C28X H28H 0.9800 .
C28X H28I 0.9800 .
C21X H21E 0.9900 .
C21X H21F 0.9900 .
O1C C21C 1.427(11) .
O1C C11C 1.477(12) .
C11C C12C 1.472(15) .
C11C H11G 0.9900 .
C11C H11H 0.9900 .
C12C H12A 0.9800 .
C12C H12B 0.9800 .
C12C H12C 0.9800 .
C21C C22C 1.469(14) .
C21C H21G 0.9900 .
C21C H21H 0.9900 .
C22C H22E 0.9800 .
C22C H22F 0.9800 .
C22C H22G 0.9800 .
O1D C1D 1.36(2) .
O1D H1D 0.8400 .
O2D C1D 1.187(19) .
C1D C2D 1.47(2) .
C2D H2D1 0.9800 .
C2D H2D2 0.9800 .
C2D H2D3 0.9800 .
O3D C3D 1.35(2) .
O3D H3D 0.8400 .
O4D C3D 1.19(2) .
C3D C4D 1.47(2) .
C4D H4D1 0.9800 .
C4D H4D2 0.9800 .
C4D H4D3 0.9800 .
O1E C1E 1.270(11) .
O1E H1E 0.8400 .
O2E C1E 1.191(10) .
C1E C2E 1.485(11) .
C2E H2E1 0.9800 .
C2E H2E2 0.9800 .
C2E H2E3 0.9800 .
O1F C1F 1.291(12) .
O1F H1F 0.8400 .
O2F C1F 1.186(12) .
C1F C2F 1.434(15) .
C2F H2F1 0.9800 .
C2F H2F2 0.9800 .
C2F H2F3 0.9800 .
C1G C1G 0.83(5) 2_676
C1G C5G 1.46(5) .
C1G C7G 1.55(5) 2_676
C1G C5G 1.66(5) 2_676
C1G C7G 1.67(6) .
C2G C3G 1.05(4) 2_676
C2G C4G 1.35(4) 2_676
C2G C5G 1.47(4) 2_676
C2G C8G 1.49(5) .
C2G C7G 1.58(5) 2_676
C3G C2G 1.05(4) 2_676
C3G C4G 1.16(4) .
C3G C7G 1.21(5) .
C3G C6G 1.34(4) .
C3G C8G 1.52(5) 2_676
C3G C5G 1.98(5) .
C4G C2G 1.35(4) 2_676
C4G C5G 2.04(5) .
C5G C2G 1.47(4) 2_676
C5G C1G 1.66(5) 2_676
C5G C7G 1.78(5) .
C6G C7G 1.45(5) .
C7G C1G 1.55(5) 2_676
C7G C2G 1.58(5) 2_676
C8G C3G 1.52(5) 2_676

loop_
_geom_hbond_atom_site_label_D
_geom_hbond_atom_site_label_H
_geom_hbond_atom_site_label_A
_geom_hbond_distance_DH
_geom_hbond_distance_HA
_geom_hbond_distance_DA
_geom_hbond_angle_DHA
_geom_hbond_site_symmetry_A
O13A H13A O10X 0.84 1.68 2.485(11) 160.4 2_766
O13A H13A O10B 0.84 1.94 2.767(18) 165.8 2_766
O13B H13B O9A 0.84 2.17 2.982(17) 163.5 2_656
O13X H13X O9A 0.84 1.55 2.374(12) 167.6 2_656
O1D H1D O10B 0.84 1.42 2.22(2) 160.3 1_455
O3D H3D O2F 0.84 2.46 2.87(2) 111.1 1_556
O1E H1E O14B 0.84 2.40 3.228(19) 168.6 1_565
O1E H1E O14X 0.84 2.54 3.272(14) 147.0 1_565
O1F H1F O2D 0.84 1.70 2.481(14) 153.2 1_554
O1F H1F O4D 0.84 2.57 3.39(3) 167.6 1_554

loop_
_geom_torsion_atom_site_label_1
_geom_torsion_atom_site_label_2
_geom_torsion_atom_site_label_3
_geom_torsion_atom_site_label_4
_geom_torsion
_geom_torsion_site_symmetry_1
_geom_torsion_site_symmetry_4
C21A Pd1 N1A C2A 125.8(6) . .
O10A Pd1 N1A C2A -49.7(5) . .
C21A Pd1 N1A C6A -51.9(7) . .
O10A Pd1 N1A C6A 132.6(6) . .
C6A N1A C2A C3A -1.7(11) . .
Pd1 N1A C2A C3A -179.6(6) . .
C6A N1A C2A C7A -177.7(7) . .
Pd1 N1A C2A C7A 4.5(9) . .
N1A C2A C3A C4A 1.4(13) . .
C7A C2A C3A C4A 177.2(8) . .
C2A C3A C4A C5A -0.2(14) . .
C3A C4A C5A C6A -0.5(14) . .
C2A N1A C6A C5A 1.0(11) . .
Pd1 N1A C6A C5A 178.6(6) . .
C2A N1A C6A C11A 178.7(7) . .
Pd1 N1A C6A C11A -3.7(10) . .
C4A C5A C6A N1A 0.1(13) . .
C4A C5A C6A C11A -177.6(8) . .
N1A C2A C7A C8A 60.2(8) . .
C3A C2A C7A C8A -115.8(8) . .
C2A C7A C8A O9A 119.4(7) . .
C2A C7A C8A O10A -58.1(8) . .
O9A C8A O10A Pd1 175.4(5) . .
C7A C8A O10A Pd1 -7.2(7) . .
N15A Pd1 O10A C8A -122.1(4) . .
N1A Pd1 O10A C8A 51.9(4) . .
N1A C6A C11A C12A 102.4(8) . .
C5A C6A C11A C12A -79.8(8) . .
C6A C11A C12A O14A 10.4(10) . .
C6A C11A C12A O13A -170.1(5) . .
C21A Pd1 N15A C16A 171.7(6) . .
O10A Pd1 N15A C16A -12.4(6) . .
C21A Pd1 N15A C20A -17.0(4) . .
O10A Pd1 N15A C20A 158.9(4) . .
C20A N15A C16A C17A -0.9(10) . .
Pd1 N15A C16A C17A 169.8(5) . .
N15A C16A C17A C18A -2.2(11) . .
C16A C17A C18A C19A 2.0(11) . .
C17A C18A C19A C20A 1.2(10) . .
C17A C18A C19A C25A -178.3(7) . .
C16A N15A C20A C22A -177.5(6) . .
Pd1 N15A C20A C22A 10.6(7) . .
C16A N15A C20A C19A 4.2(9) . .
Pd1 N15A C20A C19A -167.7(5) . .
C18A C19A C20A N15A -4.3(9) . .
C25A C19A C20A N15A 175.2(6) . .
C18A C19A C20A C22A 177.6(6) . .
C25A C19A C20A C22A -2.9(9) . .
N15A C20A C22A C23A -176.8(6) . .
C19A C20A C22A C23A 1.4(10) . .
N15A C20A C22A C21A 6.0(9) . .
C19A C20A C22A C21A -175.8(6) . .
C20A C22A C23A C24A 0.7(10) . .
C21A C22A C23A C24A 177.7(7) . .
C22A C23A C24A C25A -1.3(11) . .
C23A C24A C25A C19A -0.3(10) . .
C23A C24A C25A C26A 173.6(7) . .
C18A C19A C25A C24A -178.3(7) . .
C20A C19A C25A C24A 2.3(9) . .
C18A C19A C25A C26A 7.6(10) . .
C20A C19A C25A C26A -171.8(6) . .
C24A C25A C26A C27A -92.6(9) . .
C19A C25A C26A C27A 81.3(9) . .
C24A C25A C26A C28A 30.3(10) . .
C19A C25A C26A C28A -155.8(7) . .
C23A C22A C21A Pd1 164.0(6) . .
C20A C22A C21A Pd1 -19.0(7) . .
N15A Pd1 C21A C22A 18.5(5) . .
N1A Pd1 C21A C22A -155.4(5) . .
C21B Pd2 N1B C6B -72.3(17) . .
O9B Pd2 N1B C6B 105.7(16) . .
N15B Pd2 N1B C2B 76(3) . .
C21B Pd2 N1B C2B 149.8(15) . .
O9B Pd2 N1B C2B -32.2(14) . .
C6B N1B C2B C3B 20(3) . .
Pd2 N1B C2B C3B 157(2) . .
C6B N1B C2B C7B -153(2) . .
Pd2 N1B C2B C7B -16(2) . .
N1B C2B C3B C4B -10(4) . .
C7B C2B C3B C4B 163(2) . .
C2B C3B C4B C5B 2(4) . .
C3B C4B C5B C6B -4(4) . .
C2B N1B C6B C5B -22(3) . .
Pd2 N1B C6B C5B -154(2) . .
C2B N1B C6B C11B 171.4(19) . .
Pd2 N1B C6B C11B 39(3) . .
C4B C5B C6B N1B 14(4) . .
C4B C5B C6B C11B -180(2) . .
N1B C2B C7B C8B 77(2) . .
C3B C2B C7B C8B -96(3) . .
C2B C7B C8B O9B -64(2) . .
C2B C7B C8B O10B 128(2) . .
O10B C8B O9B Pd2 164.9(18) . .
C7B C8B O9B Pd2 -3(2) . .
N15B Pd2 O9B C8B -119.5(16) . .
N1B Pd2 O9B C8B 43.1(15) . .
N1B C6B C11B C12B -97(2) . .
C5B C6B C11B C12B 97(3) . .
C6B C11B C12B O14B -26.9(15) . .
C6B C11B C12B O13B 153.3(14) . .
C21B Pd2 N15B C16B 172(3) . .
O9B Pd2 N15B C16B -5(3) . .
N1B Pd2 N15B C16B -113(3) . .
C21B Pd2 N15B C20B -16(2) . .
O9B Pd2 N15B C20B 167(2) . .
N1B Pd2 N15B C20B 60(3) . .
C20B N15B C16B C17B 1(4) . .
Pd2 N15B C16B C17B 173(2) . .
N15B C16B C17B C18B -8(4) . .
C16B C17B C18B C19B 8(4) . .
C17B C18B C19B C20B -3(4) . .
C17B C18B C19B C25B -179(3) . .
C16B N15B C20B C22B -177(3) . .
Pd2 N15B C20B C22B 10(4) . .
C16B N15B C20B C19B 4(5) . .
Pd2 N15B C20B C19B -169(2) . .
C18B C19B C20B N15B -3(4) . .
C25B C19B C20B N15B 173(3) . .
C18B C19B C20B C22B 178(3) . .
C25B C19B C20B C22B -6(5) . .
N15B C20B C22B C23B -168(3) . .
C19B C20B C22B C23B 11(5) . .
N15B C20B C22B C21B 5(4) . .
C19B C20B C22B C21B -176(3) . .
C20B C22B C23B C24B -11(4) . .
C21B C22B C23B C24B 176(2) . .
C22B C23B C24B C25B 7(3) . .
C23B C24B C25B C19B -2(3) . .
C23B C24B C25B C26B -178.9(17) . .
C18B C19B C25B C24B 177(2) . .
C20B C19B C25B C24B 2(4) . .
C18B C19B C25B C26B -6(4) . .
C20B C19B C25B C26B 178(2) . .
C24B C25B C26B C27B 101.7(19) . .
C19B C25B C26B C27B -75(2) . .
C24B C25B C26B C28B -23(2) . .
C19B C25B C26B C28B 160(2) . .
C23B C22B C21B Pd2 156(2) . .
C20B C22B C21B Pd2 -17(3) . .
N15B Pd2 C21B C22B 17.0(18) . .
N1B Pd2 C21B C22B -145.4(17) . .
C21X Pd2X N1X C6X -51.4(13) . .
O9X Pd2X N1X C6X 133.5(12) . .
C21X Pd2X N1X C2X 131.0(10) . .
O9X Pd2X N1X C2X -44.0(9) . .
C6X N1X C2X C3X 0(2) . .
Pd2X N1X C2X C3X 178.0(12) . .
C6X N1X C2X C7X 175.8(13) . .
Pd2X N1X C2X C7X -6.5(16) . .
N1X C2X C3X C4X 1(2) . .
C7X C2X C3X C4X -175.0(13) . .
C2X C3X C4X C5X -2(2) . .
C3X C4X C5X C6X 2(2) . .
C2X N1X C6X C5X 0(2) . .
Pd2X N1X C6X C5X -177.1(11) . .
C2X N1X C6X C11X 176.7(13) . .
Pd2X N1X C6X C11X -1(2) . .
C4X C5X C6X N1X -1(2) . .
C4X C5X C6X C11X -178.0(13) . .
N1X C2X C7X C8X 69.2(16) . .
C3X C2X C7X C8X -115.3(16) . .
C2X C7X C8X O10X 120.3(13) . .
C2X C7X C8X O9X -52.4(15) . .
O10X C8X O9X Pd2X 171.2(10) . .
C7X C8X O9X Pd2X -16.2(14) . .
N15X Pd2X O9X C8X -126.0(9) . .
N1X Pd2X O9X C8X 58.1(8) . .
N1X C6X C11X C12X -73.7(16) . .
C5X C6X C11X C12X 102.8(15) . .
C6X C11X C12X O14X -5.3(9) . .
C6X C11X C12X O13X 174.5(9) . .
C21X Pd2X N15X C16X 176.4(15) . .
O9X Pd2X N15X C16X -9.0(14) . .
C21X Pd2X N15X C20X -3.7(13) . .
O9X Pd2X N15X C20X 170.9(13) . .
C20X N15X C16X C17X -2(3) . .
Pd2X N15X C16X C17X 177.4(13) . .
N15X C16X C17X C18X 4(3) . .
C16X C17X C18X C19X -3(3) . .
C17X C18X C19X C20X 0(2) . .
C17X C18X C19X C25X 176.3(15) . .
C16X N15X C20X C22X -178.4(17) . .
Pd2X N15X C20X C22X 2(2) . .
C16X N15X C20X C19X 0(3) . .
Pd2X N15X C20X C19X 179.9(14) . .
C18X C19X C20X N15X 1(3) . .
C25X C19X C20X N15X -174.9(15) . .
C18X C19X C20X C22X 179.2(17) . .
C25X C19X C20X C22X 3(3) . .
N15X C20X C22X C23X 171.3(15) . .
C19X C20X C22X C23X -7(3) . .
N15X C20X C22X C21X 2(2) . .
C19X C20X C22X C21X -175.9(16) . .
C20X C22X C23X C24X 7(2) . .
C21X C22X C23X C24X 174.9(14) . .
C22X C23X C24X C25X -4(2) . .
C23X C24X C25X C19X -0.4(19) . .
C23X C24X C25X C26X 176.1(11) . .
C18X C19X C25X C24X -175.1(14) . .
C20X C19X C25X C24X 1(2) . .
C18X C19X C25X C26X 8(2) . .
C20X C19X C25X C26X -175.9(13) . .
C24X C25X C26X C27X 19.9(16) . .
C19X C25X C26X C27X -163.7(12) . .
C24X C25X C26X C28X -101.8(13) . .
C19X C25X C26X C28X 74.7(14) . .
C23X C22X C21X Pd2X -173.1(13) . .
C20X C22X C21X Pd2X -5(2) . .
N15X Pd2X C21X C22X 4.6(11) . .
N1X Pd2X C21X C22X -179.2(10) . .
C21C O1C C11C C12C -178.5(9) . .
C11C O1C C21C C22C 177.7(8) . .
C7G C3G C4G C2G -71(6) . 2_676
C6G C3G C4G C2G -158(5) . 2_676
C8G C3G C4G C2G 57(3) 2_676 2_676
C5G C3G C4G C2G -48(2) . 2_676
C2G C3G C4G C5G 48(2) 2_676 .
C7G C3G C4G C5G -23(5) . .
C6G C3G C4G C5G -110(3) . .
C8G C3G C4G C5G 105(3) 2_676 .
C1G C1G C5G C2G 94(6) 2_676 2_676
C7G C1G C5G C2G 176(3) 2_676 2_676
C5G C1G C5G C2G 94(6) 2_676 2_676
C7G C1G C5G C2G 28(3) . 2_676
C7G C1G C5G C1G 82(5) 2_676 2_676
C5G C1G C5G C1G 0.000(18) 2_676 2_676
C7G C1G C5G C1G -66(5) . 2_676
C1G C1G C5G C7G 66(5) 2_676 .
C7G C1G C5G C7G 148(2) 2_676 .
C5G C1G C5G C7G 66(5) 2_676 .
C1G C1G C5G C3G 65(5) 2_676 .
C7G C1G C5G C3G 146(3) 2_676 .
C5G C1G C5G C3G 65(5) 2_676 .
C7G C1G C5G C3G -2(2) . .
C1G C1G C5G C4G 50(7) 2_676 .
C7G C1G C5G C4G 131(3) 2_676 .
C5G C1G C5G C4G 50(7) 2_676 .
C7G C1G C5G C4G -17(3) . .
C2G C3G C5G C1G 119(4) 2_676 .
C4G C3G C5G C1G -159(3) . .
C7G C3G C5G C1G 3(3) . .
C6G C3G C5G C1G -45(4) . .
C8G C3G C5G C1G 91(3) 2_676 .
C4G C3G C5G C2G 82(4) . 2_676
C7G C3G C5G C2G -116(5) . 2_676
C6G C3G C5G C2G -164(5) . 2_676
C8G C3G C5G C2G -28(3) 2_676 2_676
C2G C3G C5G C1G 146(4) 2_676 2_676
C4G C3G C5G C1G -132(3) . 2_676
C7G C3G C5G C1G 30(3) . 2_676
C6G C3G C5G C1G -18(3) . 2_676
C8G C3G C5G C1G 118(3) 2_676 2_676
C2G C3G C5G C7G 116(5) 2_676 .
C4G C3G C5G C7G -162(4) . .
C6G C3G C5G C7G -48(3) . .
C8G C3G C5G C7G 88(4) 2_676 .
C2G C3G C5G C4G -82(4) 2_676 .
C7G C3G C5G C4G 162(4) . .
C6G C3G C5G C4G 114(4) . .
C8G C3G C5G C4G -110(4) 2_676 .
C3G C4G C5G C1G 27(4) . .
C2G C4G C5G C1G 79(4) 2_676 .
C3G C4G C5G C2G -51(3) . 2_676
C3G C4G C5G C1G 51(3) . 2_676
C2G C4G C5G C1G 102(3) 2_676 2_676
C3G C4G C5G C7G 12(3) . .
C2G C4G C5G C7G 63(3) 2_676 .
C2G C4G C5G C3G 51(3) 2_676 .
C2G C3G C6G C7G 15(10) 2_676 .
C4G C3G C6G C7G 131(5) . .
C8G C3G C6G C7G -87(4) 2_676 .
C5G C3G C6G C7G 45(3) . .
C2G C3G C7G C6G -174(4) 2_676 .
C4G C3G C7G C6G -108(6) . .
C8G C3G C7G C6G 119(3) 2_676 .
C5G C3G C7G C6G -133(3) . .
C2G C3G C7G C1G -81(5) 2_676 2_676
C4G C3G C7G C1G -15(9) . 2_676
C6G C3G C7G C1G 93(4) . 2_676
C8G C3G C7G C1G -148(4) 2_676 2_676
C5G C3G C7G C1G -40(4) . 2_676
C4G C3G C7G C2G 66(6) . 2_676
C6G C3G C7G C2G 174(4) . 2_676
C8G C3G C7G C2G -67(3) 2_676 2_676
C5G C3G C7G C2G 41(3) . 2_676
C2G C3G C7G C1G -44(5) 2_676 .
C4G C3G C7G C1G 22(9) . .
C6G C3G C7G C1G 130(5) . .
C8G C3G C7G C1G -111(5) 2_676 .
C5G C3G C7G C1G -3(4) . .
C2G C3G C7G C5G -41(3) 2_676 .
C4G C3G C7G C5G 25(6) . .
C6G C3G C7G C5G 133(3) . .
C8G C3G C7G C5G -108(3) 2_676 .
C3G C6G C7G C1G -121(4) . 2_676
C3G C6G C7G C2G -4(3) . 2_676
C3G C6G C7G C1G -118(6) . .
C3G C6G C7G C5G -56(3) . .
C1G C1G C7G C3G -93(7) 2_676 .
C5G C1G C7G C3G 4(5) . .
C7G C1G C7G C3G -93(7) 2_676 .
C5G C1G C7G C3G -148(5) 2_676 .
C1G C1G C7G C6G -6(8) 2_676 .
C5G C1G C7G C6G 92(5) . .
C7G C1G C7G C6G -6(8) 2_676 .
C5G C1G C7G C6G -61(6) 2_676 .
C5G C1G C7G C1G 97(5) . 2_676
C7G C1G C7G C1G 0.000(9) 2_676 2_676
C5G C1G C7G C1G -55(4) 2_676 2_676
C1G C1G C7G C2G -121(6) 2_676 2_676
C5G C1G C7G C2G -24(2) . 2_676
C7G C1G C7G C2G -121(6) 2_676 2_676
C5G C1G C7G C2G -176(3) 2_676 2_676
C1G C1G C7G C5G -97(5) 2_676 .
C7G C1G C7G C5G -97(5) 2_676 .
C5G C1G C7G C5G -152(2) 2_676 .
C1G C5G C7G C3G -177(4) . .
C2G C5G C7G C3G 34(3) 2_676 .
C1G C5G C7G C3G -142(4) 2_676 .
C4G C5G C7G C3G -11(3) . .
C1G C5G C7G C6G -130(4) . .
C2G C5G C7G C6G 80(4) 2_676 .
C1G C5G C7G C6G -96(4) 2_676 .
C3G C5G C7G C6G 47(3) . .
C4G C5G C7G C6G 36(3) . .
C1G C5G C7G C1G -35(3) . 2_676
C2G C5G C7G C1G 176(3) 2_676 2_676
C3G C5G C7G C1G 142(4) . 2_676
C4G C5G C7G C1G 131(2) . 2_676
C1G C5G C7G C2G 149(3) . 2_676
C1G C5G C7G C2G -176(3) 2_676 2_676
C3G C5G C7G C2G -34(3) . 2_676
C4G C5G C7G C2G -45(2) . 2_676
C2G C5G C7G C1G -149(3) 2_676 .
C1G C5G C7G C1G 35(3) 2_676 .
C3G C5G C7G C1G 177(4) . .
C4G C5G C7G C1G 166(3) . .
C4G C2G C8G C3G -46(3) 2_676 2_676
C5G C2G C8G C3G 80(8) 2_676 2_676
C7G C2G C8G C3G 50(3) 2_676 2_676
